data_8107470
loop_
_publ_author_name
'Ha, Kwang'

_publ_section_title
;
 Redetermination of crystal structure of [bis(pyridin-2-ylmethyl)amine-\k
 3 N,N&#x02B9;,N&#x02BA;]chloridopalladium(II) chloride monohydrate
;
_journal_issue 3
_journal_name_full 'Zeitschrift f\"ur Kristallographie - New Crystal Structures'
_journal_page_first 467
_journal_page_last 469
_journal_paper_doi 10.1515/ncrs-2023-0037
_journal_volume 238
_journal_year 2023
_chemical_formula_moiety 'C12 H13 Cl N3 Pd, Cl, H2 O'
_chemical_formula_sum 'C12 H15 Cl2 N3 O Pd'
_chemical_formula_weight 394.57
_chemical_name_systematic
;
[bis(pyridin-2-ylmethyl)amine-\k^3^N,N',N'']chloridopalladium(II) chloride 
monohydrate
;
_space_group_crystal_system triclinic
_space_group_IT_number 2
_space_group_name_Hall '-P 1'
_space_group_name_H-M_alt 'P -1'
_atom_sites_solution_hydrogens difmap
_atom_sites_solution_primary direct
_atom_sites_solution_secondary difmap
_audit_creation_method SHELXL-2014/7
_cell_angle_alpha 106.541(2)
_cell_angle_beta 102.510(2)
_cell_angle_gamma 91.572(2)
_cell_formula_units_Z 2
_cell_length_a 7.0698(4)
_cell_length_b 8.5546(6)
_cell_length_c 12.8539(9)
_cell_measurement_reflns_used 9951
_cell_measurement_temperature 223(2)
_cell_measurement_theta_max 28.32
_cell_measurement_theta_min 2.49
_cell_volume 724.23(8)
_computing_cell_refinement 'Bruker SAINT [1]'
_computing_data_collection 'Bruker APEX2 [1]'
_computing_data_reduction 'Bruker SAINT [1]'
_computing_molecular_graphics 'ORTEP-III [3]'
_computing_publication_material 'SHELXL-2014/7 [2]'
_computing_structure_refinement 'SHELXL-2014/7 [2]'
_computing_structure_solution 'SHELXL-2014/7 [2]'
_diffrn_ambient_temperature 223(2)
_diffrn_measured_fraction_theta_full 0.998
_diffrn_measured_fraction_theta_max 0.998
_diffrn_measurement_device_type 'Bruker APEX-II CCD'
_diffrn_measurement_method '\f and \w scans'
_diffrn_radiation_type MoK\a
_diffrn_radiation_wavelength 0.71073
_diffrn_reflns_av_R_equivalents 0.0361
_diffrn_reflns_av_unetI/netI 0.0223
_diffrn_reflns_Laue_measured_fraction_full 0.998
_diffrn_reflns_Laue_measured_fraction_max 0.998
_diffrn_reflns_limit_h_max 9
_diffrn_reflns_limit_h_min -9
_diffrn_reflns_limit_k_max 11
_diffrn_reflns_limit_k_min -11
_diffrn_reflns_limit_l_max 17
_diffrn_reflns_limit_l_min -17
_diffrn_reflns_number 24317
_diffrn_reflns_point_group_measured_fraction_full 0.998
_diffrn_reflns_point_group_measured_fraction_max 0.998
_diffrn_reflns_theta_full 25.242
_diffrn_reflns_theta_max 28.329
_diffrn_reflns_theta_min 2.965
_diffrn_source 'sealed tube'
_exptl_absorpt_coefficient_mu 1.644
_exptl_absorpt_correction_T_max 0.7457
_exptl_absorpt_correction_T_min 0.6667
_exptl_absorpt_correction_type multi-scan
_exptl_absorpt_process_details 'SADABS (Bruker, 2016) [1]'
_exptl_crystal_colour yellow
_exptl_crystal_density_diffrn 1.809
_exptl_crystal_description Rod
_exptl_crystal_F_000 392
_exptl_crystal_size_max 0.60
_exptl_crystal_size_mid 0.60
_exptl_crystal_size_min 0.064
_refine_diff_density_max 0.611
_refine_diff_density_min -0.400
_refine_diff_density_rms 0.059
_refine_ls_extinction_coef .
_refine_ls_extinction_method none
_refine_ls_goodness_of_fit_ref 1.053
_refine_ls_hydrogen_treatment refall
_refine_ls_matrix_type full
_refine_ls_number_parameters 232
_refine_ls_number_reflns 3612
_refine_ls_number_restraints 0
_refine_ls_restrained_S_all 1.053
_refine_ls_R_factor_all 0.0231
_refine_ls_R_factor_gt 0.0199
_refine_ls_shift/su_max 0.001
_refine_ls_shift/su_mean 0.000
_refine_ls_structure_factor_coef Fsqd
_refine_ls_weighting_details 'w=1/[\s^2^(Fo^2^)+(0.0120P)^2^+0.4589P] where P=(Fo^2^+2Fc^2^)/3'
_refine_ls_weighting_scheme calc
_refine_ls_wR_factor_gt 0.0426
_refine_ls_wR_factor_ref 0.0438
_reflns_Friedel_coverage 0.000
_reflns_Friedel_fraction_full .
_reflns_Friedel_fraction_max .
_reflns_number_gt 3354
_reflns_number_total 3612
_reflns_threshold_expression 'I > 2\s(I)'
_cod_data_source_file suppl_j_ncrs-2023-0037_suppl.cif
_cod_data_source_block PdCl2(dpca)
_cod_depositor_comments
;
The following automatic conversions were performed:

data item '_exptl_absorpt_correction_type' value 'Multi-scan' was
changed to 'multi-scan' in accordance with the built-in table derived
from the CIF Core dictionary named 'cif_core.dic' version 2.4.5 last
updated on 2014-11-21.

Automatic conversion script
Id: cif_fix_values 8738 2021-04-28 16:35:53Z antanas 
;
_cod_database_code 8107470
_shelx_shelxl_version_number 2014/7
_shelx_space_group_comment
;
The symmetry employed for this shelxl refinement is uniquely defined
by the following loop, which should always be used as a source of
symmetry information in preference to the above space-group names.
They are only intended as comments.
;
_shelx_estimated_absorpt_t_min 0.439
_shelx_estimated_absorpt_t_max 0.902

loop_
_space_group_symop_operation_xyz
'x, y, z'
'-x, -y, -z'

loop_
_atom_site_label
_atom_site_type_symbol
_atom_site_fract_x
_atom_site_fract_y
_atom_site_fract_z
_atom_site_U_iso_or_equiv
_atom_site_adp_type
_atom_site_occupancy
_atom_site_site_symmetry_order
_atom_site_calc_flag
_atom_site_refinement_flags_posn
_atom_site_refinement_flags_adp
_atom_site_refinement_flags_occupancy
_atom_site_disorder_assembly
_atom_site_disorder_group
Pd1 Pd 0.18329(2) 0.47625(2) 0.41472(2) 0.02368(5) Uani 1 1 d . . . . .
Cl1 Cl 0.22208(7) 0.26532(6) 0.49396(4) 0.03540(11) Uani 1 1 d . . . . .
Cl2 Cl 0.45300(8) 0.62868(6) 0.18328(4) 0.03726(11) Uani 1 1 d . . . . .
O1 O 0.6865(3) 0.7159(3) 0.0123(2) 0.0569(5) Uani 1 1 d . . . . .
H1A H 0.628(4) 0.710(4) 0.056(3) 0.063(10) Uiso 1 1 d . . . . .
H1B H 0.660(5) 0.642(4) -0.037(3) 0.065(10) Uiso 1 1 d . . . . .
N1 N 0.0347(2) 0.3392(2) 0.26184(13) 0.0300(3) Uani 1 1 d . . . . .
N2 N 0.1702(3) 0.6540(2) 0.34080(14) 0.0310(3) Uani 1 1 d . . . . .
H2N H 0.285(4) 0.640(3) 0.309(2) 0.060(8) Uiso 1 1 d . . . . .
N3 N 0.3083(2) 0.65980(18) 0.55242(12) 0.0249(3) Uani 1 1 d . . . . .
C1 C 0.0056(3) 0.1748(3) 0.22164(19) 0.0372(5) Uani 1 1 d . . . . .
H1 H 0.057(3) 0.118(3) 0.2725(19) 0.039(6) Uiso 1 1 d . . . . .
C2 C -0.0999(3) 0.0969(3) 0.1144(2) 0.0460(6) Uani 1 1 d . . . . .
H2 H -0.120(4) -0.015(3) 0.093(2) 0.061(8) Uiso 1 1 d . . . . .
C3 C -0.1731(4) 0.1899(3) 0.0468(2) 0.0525(6) Uani 1 1 d . . . . .
H3 H -0.243(4) 0.141(3) -0.026(2) 0.061(8) Uiso 1 1 d . . . . .
C4 C -0.1417(3) 0.3587(3) 0.08649(19) 0.0453(5) Uani 1 1 d . . . . .
H4 H -0.184(4) 0.423(3) 0.043(2) 0.054(8) Uiso 1 1 d . . . . .
C5 C -0.0383(3) 0.4317(3) 0.19513(16) 0.0325(4) Uani 1 1 d . . . . .
C6 C -0.0078(3) 0.6137(3) 0.24837(18) 0.0346(4) Uani 1 1 d . . . . .
H6A H 0.002(3) 0.668(3) 0.196(2) 0.043(6) Uiso 1 1 d . . . . .
H6B H -0.116(4) 0.649(3) 0.280(2) 0.048(7) Uiso 1 1 d . . . . .
C7 C 0.1923(3) 0.8166(2) 0.42369(17) 0.0310(4) Uani 1 1 d . . . . .
H7A H 0.064(3) 0.853(3) 0.4302(17) 0.032(6) Uiso 1 1 d . . . . .
H7B H 0.252(3) 0.898(3) 0.4028(18) 0.034(6) Uiso 1 1 d . . . . .
C8 C 0.2972(3) 0.8102(2) 0.53739(16) 0.0261(4) Uani 1 1 d . . . . .
C9 C 0.3725(3) 0.9496(2) 0.62468(18) 0.0341(4) Uani 1 1 d . . . . .
H9 H 0.362(3) 1.047(3) 0.6107(18) 0.034(6) Uiso 1 1 d . . . . .
C10 C 0.4606(3) 0.9356(3) 0.72816(18) 0.0386(5) Uani 1 1 d . . . . .
H10 H 0.504(3) 1.027(3) 0.786(2) 0.047(7) Uiso 1 1 d . . . . .
C11 C 0.4739(3) 0.7821(3) 0.74253(17) 0.0346(4) Uani 1 1 d . . . . .
H11 H 0.530(3) 0.774(3) 0.813(2) 0.042(6) Uiso 1 1 d . . . . .
C12 C 0.3971(3) 0.6467(2) 0.65318(16) 0.0285(4) Uani 1 1 d . . . . .
H12 H 0.402(3) 0.546(3) 0.6594(18) 0.034(6) Uiso 1 1 d . . . . .

loop_
_atom_site_aniso_label
_atom_site_aniso_U_11
_atom_site_aniso_U_22
_atom_site_aniso_U_33
_atom_site_aniso_U_23
_atom_site_aniso_U_13
_atom_site_aniso_U_12
Pd1 0.02520(7) 0.02223(7) 0.02514(7) 0.00933(5) 0.00590(5) 0.00325(5)
Cl1 0.0449(3) 0.0270(2) 0.0395(3) 0.0172(2) 0.0109(2) 0.00346(19)
Cl2 0.0454(3) 0.0391(3) 0.0287(2) 0.0100(2) 0.0116(2) 0.0044(2)
O1 0.0727(13) 0.0436(11) 0.0538(12) 0.0090(9) 0.0230(11) -0.0094(9)
N1 0.0287(8) 0.0310(8) 0.0289(8) 0.0064(7) 0.0070(6) 0.0031(6)
N2 0.0356(9) 0.0311(8) 0.0284(8) 0.0132(7) 0.0059(7) 0.0062(7)
N3 0.0235(7) 0.0244(7) 0.0290(8) 0.0105(6) 0.0070(6) 0.0021(6)
C1 0.0369(11) 0.0316(10) 0.0393(11) 0.0046(9) 0.0094(9) 0.0019(8)
C2 0.0430(13) 0.0401(13) 0.0448(13) -0.0038(10) 0.0115(10) 0.0006(10)
C3 0.0465(14) 0.0618(16) 0.0324(12) -0.0052(11) 0.0001(10) 0.0053(12)
C4 0.0427(13) 0.0534(14) 0.0331(12) 0.0075(10) 0.0016(9) 0.0101(11)
C5 0.0284(10) 0.0397(11) 0.0287(10) 0.0090(8) 0.0067(8) 0.0057(8)
C6 0.0352(11) 0.0373(11) 0.0319(10) 0.0155(9) 0.0018(8) 0.0060(9)
C7 0.0347(10) 0.0266(9) 0.0342(10) 0.0147(8) 0.0059(8) 0.0014(8)
C8 0.0242(9) 0.0257(9) 0.0314(9) 0.0123(7) 0.0075(7) 0.0031(7)
C9 0.0357(11) 0.0254(9) 0.0402(11) 0.0109(8) 0.0053(9) 0.0020(8)
C10 0.0410(12) 0.0320(11) 0.0352(11) 0.0034(9) 0.0022(9) 0.0005(9)
C11 0.0347(10) 0.0383(11) 0.0289(10) 0.0110(8) 0.0022(8) 0.0041(8)
C12 0.0275(9) 0.0295(9) 0.0315(10) 0.0138(8) 0.0065(7) 0.0052(7)

loop_
_atom_type_symbol
_atom_type_description
_atom_type_scat_dispersion_real
_atom_type_scat_dispersion_imag
_atom_type_scat_source
C C 0.0033 0.0016 'International Tables Vol C Tables 4.2.6.8 and 6.1.1.4'
H H 0.0000 0.0000 'International Tables Vol C Tables 4.2.6.8 and 6.1.1.4'
Cl Cl 0.1484 0.1585 'International Tables Vol C Tables 4.2.6.8 and 6.1.1.4'
N N 0.0061 0.0033 'International Tables Vol C Tables 4.2.6.8 and 6.1.1.4'
O O 0.0106 0.0060 'International Tables Vol C Tables 4.2.6.8 and 6.1.1.4'
Pd Pd -0.9988 1.0072 'International Tables Vol C Tables 4.2.6.8 and 6.1.1.4'

loop_
_geom_angle_atom_site_label_1
_geom_angle_atom_site_label_2
_geom_angle_atom_site_label_3
_geom_angle
_geom_angle_site_symmetry_1
_geom_angle_site_symmetry_3
N2 Pd1 N3 83.35(6) . .
N2 Pd1 N1 82.88(7) . .
N3 Pd1 N1 165.51(6) . .
N2 Pd1 Cl1 175.01(5) . .
N3 Pd1 Cl1 97.46(4) . .
N1 Pd1 Cl1 96.65(5) . .
H1A O1 H1B 110(3) . .
C1 N1 C5 119.56(18) . .
C1 N1 Pd1 127.94(15) . .
C5 N1 Pd1 112.49(13) . .
C7 N2 C6 116.82(16) . .
C7 N2 Pd1 110.93(12) . .
C6 N2 Pd1 107.83(12) . .
C7 N2 H2N 109.2(16) . .
C6 N2 H2N 109.2(15) . .
Pd1 N2 H2N 101.8(15) . .
C12 N3 C8 119.43(16) . .
C12 N3 Pd1 127.10(13) . .
C8 N3 Pd1 113.47(12) . .
N1 C1 C2 121.7(2) . .
N1 C1 H1 115.2(14) . .
C2 C1 H1 123.1(14) . .
C3 C2 C1 118.9(2) . .
C3 C2 H2 123.5(18) . .
C1 C2 H2 117.6(18) . .
C2 C3 C4 120.0(2) . .
C2 C3 H3 120.7(17) . .
C4 C3 H3 119.3(17) . .
C3 C4 C5 119.2(2) . .
C3 C4 H4 121.6(17) . .
C5 C4 H4 119.2(17) . .
N1 C5 C4 120.7(2) . .
N1 C5 C6 116.01(17) . .
C4 C5 C6 123.3(2) . .
N2 C6 C5 109.10(16) . .
N2 C6 H6A 110.9(15) . .
C5 C6 H6A 111.1(14) . .
N2 C6 H6B 107.7(15) . .
C5 C6 H6B 108.9(15) . .
H6A C6 H6B 109(2) . .
N2 C7 C8 110.78(15) . .
N2 C7 H7A 109.8(12) . .
C8 C7 H7A 106.8(12) . .
N2 C7 H7B 113.0(13) . .
C8 C7 H7B 111.5(13) . .
H7A C7 H7B 104.6(18) . .
N3 C8 C9 120.68(17) . .
N3 C8 C7 116.77(16) . .
C9 C8 C7 122.50(17) . .
C10 C9 C8 119.63(19) . .
C10 C9 H9 122.8(14) . .
C8 C9 H9 117.5(14) . .
C11 C10 C9 119.4(2) . .
C11 C10 H10 120.9(16) . .
C9 C10 H10 119.7(16) . .
C12 C11 C10 118.93(19) . .
C12 C11 H11 122.4(15) . .
C10 C11 H11 118.6(15) . .
N3 C12 C11 121.89(18) . .
N3 C12 H12 116.6(15) . .
C11 C12 H12 121.5(14) . .

loop_
_geom_bond_atom_site_label_1
_geom_bond_atom_site_label_2
_geom_bond_distance
_geom_bond_site_symmetry_2
Pd1 N2 2.0037(16) .
Pd1 N3 2.0107(15) .
Pd1 N1 2.0163(16) .
Pd1 Cl1 2.3068(5) .
O1 H1A 0.78(3) .
O1 H1B 0.74(3) .
N1 C1 1.346(3) .
N1 C5 1.358(2) .
N2 C7 1.472(3) .
N2 C6 1.486(3) .
N2 H2N 0.98(3) .
N3 C12 1.349(2) .
N3 C8 1.356(2) .
C1 C2 1.380(3) .
C1 H1 0.94(2) .
C2 C3 1.370(4) .
C2 H2 0.91(3) .
C3 C4 1.381(4) .
C3 H3 0.93(3) .
C4 C5 1.382(3) .
C4 H4 0.91(3) .
C5 C6 1.500(3) .
C6 H6A 0.93(2) .
C6 H6B 0.96(2) .
C7 C8 1.506(3) .
C7 H7A 0.98(2) .
C7 H7B 0.94(2) .
C8 C9 1.382(3) .
C9 C10 1.381(3) .
C9 H9 0.90(2) .
C10 C11 1.380(3) .
C10 H10 0.90(2) .
C11 C12 1.376(3) .
C11 H11 0.93(2) .
C12 H12 0.89(2) .

loop_
_geom_hbond_atom_site_label_D
_geom_hbond_atom_site_label_H
_geom_hbond_atom_site_label_A
_geom_hbond_distance_DH
_geom_hbond_distance_HA
_geom_hbond_distance_DA
_geom_hbond_angle_DHA
_geom_hbond_site_symmetry_A
O1 H1A Cl2 0.78(3) 2.48(3) 3.248(2) 168(3) .
O1 H1B Cl2 0.74(3) 2.51(3) 3.245(2) 170(3) 2_665
N2 H2N Cl2 0.98(3) 2.19(3) 3.1101(18) 156(2) .
C1 H1 Cl1 0.94(2) 2.74(2) 3.356(2) 124.4(17) .
C2 H2 O1 0.91(3) 2.47(3) 3.326(3) 156(2) 1_445
C7 H7A Cl1 0.98(2) 2.71(2) 3.442(2) 131.7(15) 2_566
C9 H9 Cl1 0.90(2) 2.79(2) 3.635(2) 156.9(18) 1_565
C12 H12 Cl1 0.89(2) 2.77(2) 3.353(2) 124.7(17) .

loop_
_geom_torsion_atom_site_label_1
_geom_torsion_atom_site_label_2
_geom_torsion_atom_site_label_3
_geom_torsion_atom_site_label_4
_geom_torsion
_geom_torsion_site_symmetry_1
_geom_torsion_site_symmetry_2
_geom_torsion_site_symmetry_3
_geom_torsion_site_symmetry_4
C5 N1 C1 C2 -1.1(3) . . . .
Pd1 N1 C1 C2 -179.97(16) . . . .
N1 C1 C2 C3 1.4(3) . . . .
C1 C2 C3 C4 -0.4(4) . . . .
C2 C3 C4 C5 -0.8(4) . . . .
C1 N1 C5 C4 -0.1(3) . . . .
Pd1 N1 C5 C4 178.88(16) . . . .
C1 N1 C5 C6 177.02(18) . . . .
Pd1 N1 C5 C6 -4.0(2) . . . .
C3 C4 C5 N1 1.1(3) . . . .
C3 C4 C5 C6 -175.8(2) . . . .
C7 N2 C6 C5 -162.08(17) . . . .
Pd1 N2 C6 C5 -36.41(19) . . . .
N1 C5 C6 N2 27.2(2) . . . .
C4 C5 C6 N2 -155.7(2) . . . .
C6 N2 C7 C8 147.42(17) . . . .
Pd1 N2 C7 C8 23.3(2) . . . .
C12 N3 C8 C9 -1.3(3) . . . .
Pd1 N3 C8 C9 178.57(14) . . . .
C12 N3 C8 C7 -178.70(16) . . . .
Pd1 N3 C8 C7 1.2(2) . . . .
N2 C7 C8 N3 -16.4(2) . . . .
N2 C7 C8 C9 166.28(18) . . . .
N3 C8 C9 C10 0.3(3) . . . .
C7 C8 C9 C10 177.54(19) . . . .
C8 C9 C10 C11 0.6(3) . . . .
C9 C10 C11 C12 -0.5(3) . . . .
C8 N3 C12 C11 1.4(3) . . . .
Pd1 N3 C12 C11 -178.44(14) . . . .
C10 C11 C12 N3 -0.5(3) . . . .
